data_2002976
loop_
_publ_author_name
'Ferguson, George'
'Glidewell, Christopher'
'Gregson, Richard M.'
'Lavender, Emma S.'

_publ_section_title
;
 Crystal engineering using bisphenols: interwoven ladders, sheet and
 framework structures in the binary adducts of 4,4'-sulfonyldiphenol
 with pyrazine (2/1), 4,4'-bipyridyl (1/1),
 <i>trans</i>-1,2-bis(4-pyridyl)ethene (1/1), 1,2-bis(4-pyridyl)ethane
 (1/1) and 4,4'-trimethylenedipyridine (1/1), and in
 4,4'-sulfonyldiphenol--4,4'-trimethylenedipiperidine--water (2/2/1)
;
_journal_coden_ASTM ASBSDK
_journal_issue 4
_journal_name_full
;
 Acta Crystallographica, Section B: Structural Science
;
_journal_page_first 573
_journal_page_last 590
_journal_paper_doi 10.1107/S0108768199002645
_journal_volume 55
_journal_year 1999
_chemical_formula_moiety '2(C13 H27 N2), 2(C12 H9 O4 S), H2 O'
_chemical_formula_sum 'C25 H37 N2 O4.5 S'
_chemical_formula_weight 469.62
_chemical_name_systematic
;
4,4'-Sulfonyldiphenol-4,4'-trimethylenedipiperidine-water (2/2/1)
;
_space_group_IT_number 19
_symmetry_cell_setting orthorhombic
_symmetry_space_group_name_Hall 'P 2ac 2ab'
_symmetry_space_group_name_H-M 'P 21 21 21'
_cell_angle_alpha 90.00
_cell_angle_beta 90.00
_cell_angle_gamma 90.00
_cell_formula_units_Z 8
_cell_length_a 12.2739(10)
_cell_length_b 19.454(2)
_cell_length_c 20.6251(13)
_cell_measurement_reflns_used 25
_cell_measurement_temperature 294.0(10)
_cell_measurement_theta_max 17.50
_cell_measurement_theta_min 9.45
_cell_volume 4924.8(7)
_computing_cell_refinement 'SET4 & CELDIM (Enraf-Nonius, 1992)'
_computing_data_collection 'CAD4 (Enraf-Nonius, 1992)'
_computing_data_reduction 'DATRD2 in NRCVAX96 (Gabe et al., 1989)'
_computing_molecular_graphics 'NRCVAX96, ORTEP (Johnson, 1976), PLATON (Spek, 1998)'
_computing_publication_material 'NRCVAX96, SHELXL97 and WordPerfect macro PRPCIF97 (Ferguson, 1997)'
_computing_structure_refinement 'NRCVAX96 and SHELXL97 (Sheldrick, 1997)'
_computing_structure_solution 'SHELXS97 (Sheldrick, 1997)'
_diffrn_ambient_temperature 294.0(10)
_diffrn_measured_fraction_theta_full 0.996
_diffrn_measured_fraction_theta_max 0.996
_diffrn_measurement_device_type 'Enraf-Nonius CAD-4'
_diffrn_measurement_method \q/2\q
_diffrn_radiation_monochromator graphite
_diffrn_radiation_source 'X-ray tube'
_diffrn_radiation_type 'Mo K\a'
_diffrn_radiation_wavelength 0.7107
_diffrn_reflns_av_R_equivalents 0.019
_diffrn_reflns_av_sigmaI/netI 0.0437
_diffrn_reflns_limit_h_max 14
_diffrn_reflns_limit_h_min 0
_diffrn_reflns_limit_k_max 23
_diffrn_reflns_limit_k_min 0
_diffrn_reflns_limit_l_max 24
_diffrn_reflns_limit_l_min -24
_diffrn_reflns_number 9558
_diffrn_reflns_theta_full 25.20
_diffrn_reflns_theta_max 25.20
_diffrn_reflns_theta_min 2.09
_diffrn_standards_decay_% 2.2
_diffrn_standards_interval_time 120
_diffrn_standards_number 3
_exptl_absorpt_coefficient_mu 0.167
_exptl_absorpt_correction_T_max .9718
_exptl_absorpt_correction_T_min .9431
_exptl_absorpt_correction_type gaussian
_exptl_absorpt_process_details 'ABSO in NRCVAX (Gabe et al., 1989)'
_exptl_crystal_colour colourless
_exptl_crystal_density_diffrn 1.267
_exptl_crystal_density_meas ?
_exptl_crystal_description plate
_exptl_crystal_F_000 2024
_exptl_crystal_size_max .40
_exptl_crystal_size_mid .38
_exptl_crystal_size_min .19
_refine_diff_density_max 0.213
_refine_diff_density_min -0.174
_refine_ls_abs_structure_details 'Flack (1983)'
_refine_ls_abs_structure_Flack 0.06(6)
_refine_ls_extinction_method none
_refine_ls_goodness_of_fit_ref 1.031
_refine_ls_hydrogen_treatment mixed
_refine_ls_matrix_type full
_refine_ls_number_parameters 595
_refine_ls_number_reflns 8866
_refine_ls_number_restraints 2
_refine_ls_restrained_S_all 1.031
_refine_ls_R_factor_all 0.0769
_refine_ls_R_factor_gt 0.0416
_refine_ls_shift/su_max 0.000
_refine_ls_shift/su_mean 0.000
_refine_ls_structure_factor_coef Fsqd
_refine_ls_weighting_details 'w=1/[\s^2^(Fo^2^)+(0.0509P)^2^+0.2197P] where P=(Fo^2^+2Fc^2^)/3'
_refine_ls_weighting_scheme calc
_refine_ls_wR_factor_ref 0.1031
_reflns_number_gt 5888
_reflns_number_total 8866
_reflns_threshold_expression >2\s(I)
_cod_data_source_file cf0004.cif
_cod_data_source_block 7
_cod_depositor_comments
;
The following automatic conversions were performed:

'_refine_ls_weighting_scheme' value 'calc
w=1/[\s^2^(Fo^2^)+(0.0509P)^2^+0.2197P] where P=(Fo^2^+2Fc^2^)/3' was
changed to 'calc'. New tag '_refine_ls_weighting_details' was
created. The value of the new tag was set to
'w=1/[\s^2^(Fo^2^)+(0.0509P)^2^+0.2197P] where P=(Fo^2^+2Fc^2^)/3'.

Automatic conversion script
Id: cif_fix_values 3143 2015-03-26 13:38:13Z robertas 
;
_cod_original_cell_volume 4924.7(8)
_cod_database_code 2002976

loop_
_symmetry_equiv_pos_as_xyz
'x, y, z'
'-x+1/2, -y, z+1/2'
'x+1/2, -y+1/2, -z'
'-x, y+1/2, -z+1/2'

loop_
_atom_site_label
_atom_site_fract_x
_atom_site_fract_y
_atom_site_fract_z
_atom_site_U_iso_or_equiv
_atom_site_adp_type
_atom_site_calc_flag
_atom_site_refinement_flags
_atom_site_occupancy
_atom_site_disorder_assembly
_atom_site_disorder_group
_atom_site_type_symbol
S1 0.27531(7) -0.19807(4) 0.27723(3) 0.0428(2) Uani d . 1 . . S
O11 0.39129(18) -0.21011(11) 0.27806(10) 0.0586(6) Uani d . 1 . . O
O12 0.2023(2) -0.25561(9) 0.28438(10) 0.0596(6) Uani d . 1 . . O
O14 0.16741(18) -0.05697(11) 0.03495(9) 0.0565(6) Uani d . 1 . . O
O24 0.1737(2) -0.00532(13) 0.48713(11) 0.0685(7) Uani d . 1 . . O
C11 0.2421(2) -0.15683(14) 0.20468(13) 0.0364(7) Uani d . 1 . . C
C12 0.3215(3) -0.11791(15) 0.17283(13) 0.0453(7) Uani d . 1 . . C
C13 0.2968(3) -0.08503(15) 0.11587(15) 0.0480(8) Uani d . 1 . . C
C14 0.1922(3) -0.08812(14) 0.08887(13) 0.0409(7) Uani d . 1 . . C
C15 0.1145(3) -0.12753(14) 0.12217(13) 0.0418(7) Uani d . 1 . . C
C16 0.1382(2) -0.16106(14) 0.17936(13) 0.0389(7) Uani d . 1 . . C
C21 0.2462(2) -0.13902(14) 0.33920(13) 0.0378(7) Uani d . 1 . . C
C22 0.1404(3) -0.13217(15) 0.36118(13) 0.0443(8) Uani d . 1 . . C
C23 0.1170(3) -0.08660(16) 0.41049(14) 0.0496(8) Uani d . 1 . . C
C24 0.1998(3) -0.04747(15) 0.43871(13) 0.0458(8) Uani d . 1 . . C
C25 0.3053(3) -0.05465(15) 0.41536(13) 0.0448(8) Uani d . 1 . . C
C26 0.3280(3) -0.09989(15) 0.36626(13) 0.0418(7) Uani d . 1 . . C
S2 -0.27711(7) 0.19832(4) -0.22331(3) 0.0440(2) Uani d . 1 . . S
O21 -0.39419(18) 0.20863(11) -0.22233(9) 0.0564(6) Uani d . 1 . . O
O22 -0.2095(2) 0.25765(9) -0.21263(10) 0.0614(6) Uani d . 1 . . O
O34 -0.16266(19) 0.07174(13) -0.47181(10) 0.0632(6) Uani d . 1 . . O
O44 -0.17196(17) -0.01457(10) -0.03228(8) 0.0462(5) Uani d . 1 . . O
C31 -0.2431(2) 0.16176(14) -0.29861(14) 0.0376(7) Uani d . 1 . . C
C32 -0.3202(3) 0.12321(14) -0.33100(13) 0.0432(7) Uani d . 1 . . C
C33 -0.2951(3) 0.09254(15) -0.38903(14) 0.0454(8) Uani d . 1 . . C
C34 -0.1921(3) 0.10021(15) -0.41563(14) 0.0442(8) Uani d . 1 . . C
C35 -0.1154(3) 0.13890(16) -0.38281(15) 0.0510(8) Uani d . 1 . . C
C36 -0.1403(3) 0.16956(16) -0.32433(14) 0.0497(8) Uani d . 1 . . C
C41 -0.2454(2) 0.13672(14) -0.16463(13) 0.0384(7) Uani d . 1 . . C
C42 -0.1469(2) 0.13835(15) -0.13192(13) 0.0420(7) Uani d . 1 . . C
C43 -0.1235(2) 0.08859(15) -0.08654(14) 0.0424(7) Uani d . 1 . . C
C44 -0.1968(2) 0.03495(14) -0.07293(12) 0.0372(7) Uani d . 1 . . C
C45 -0.2962(3) 0.03531(15) -0.10615(14) 0.0477(8) Uani d . 1 . . C
C46 -0.3194(3) 0.08507(15) -0.15161(14) 0.0478(8) Uani d . 1 . . C
N51 0.0012(2) 0.06171(12) 0.20704(11) 0.0545(7) Uani d . 1 . . N
C52 0.0786(3) 0.01648(16) 0.23892(15) 0.0572(10) Uani d . 1 . . C
C53 0.1457(3) 0.05840(16) 0.28533(15) 0.0516(8) Uani d . 1 . . C
C54 0.0781(2) 0.09618(15) 0.33613(13) 0.0436(7) Uani d . 1 . . C
C55 -0.0124(3) 0.13589(14) 0.30235(14) 0.0494(8) Uani d . 1 . . C
C56 -0.0748(3) 0.09270(17) 0.25382(16) 0.0555(9) Uani d . 1 . . C
C57 0.1501(3) 0.14114(16) 0.37901(15) 0.0543(9) Uani d . 1 . . C
C58 0.0948(3) 0.17584(17) 0.43601(16) 0.0608(9) Uani d . 1 . . C
C59 0.1745(3) 0.21886(16) 0.47515(14) 0.0523(8) Uani d . 1 . . C
N61 0.0841(2) 0.38003(12) 0.60938(12) 0.0496(7) Uani d . 1 . . N
C62 -0.0067(3) 0.34366(16) 0.57560(15) 0.0563(9) Uani d . 1 . . C
C63 0.0360(3) 0.30414(16) 0.51834(14) 0.0528(8) Uani d . 1 . . C
C64 0.1274(3) 0.25476(15) 0.53502(14) 0.0469(8) Uani d . 1 . . C
C65 0.2144(3) 0.29273(16) 0.57249(14) 0.0526(8) Uani d . 1 . . C
C66 0.1715(3) 0.33153(17) 0.63008(15) 0.0572(9) Uani d . 1 . . C
N71 -0.0132(2) 0.45270(13) -0.28815(12) 0.0592(7) Uani d . 1 . . N
C72 0.0591(4) 0.50063(19) -0.25359(17) 0.0739(13) Uani d . 1 . . C
C73 0.1334(3) 0.46272(17) -0.21021(16) 0.0608(9) Uani d . 1 . . C
C74 0.0745(3) 0.41753(16) -0.16111(15) 0.0544(9) Uani d . 1 . . C
C75 -0.0042(3) 0.37162(18) -0.19824(18) 0.0705(10) Uani d . 1 . . C
C76 -0.0766(3) 0.4111(2) -0.2419(2) 0.0807(13) Uani d . 1 . . C
C77 0.1535(3) 0.37766(16) -0.11958(14) 0.0583(9) Uani d . 1 . . C
C78 0.1011(3) 0.32636(18) -0.07305(17) 0.0677(10) Uani d . 1 . . C
C79 0.1823(3) 0.28940(16) -0.03086(14) 0.0594(9) Uani d . 1 . . C
N81 0.0933(3) 0.16182(14) 0.13118(12) 0.0607(8) Uani d . 1 . . N
C82 0.0029(3) 0.19326(16) 0.09429(15) 0.0585(9) Uani d . 1 . . C
C83 0.0439(3) 0.25142(17) 0.05200(15) 0.0596(9) Uani d . 1 . . C
C84 0.1372(3) 0.23045(15) 0.00811(14) 0.0496(8) Uani d . 1 . . C
C85 0.2255(3) 0.19450(17) 0.04827(15) 0.0564(8) Uani d . 1 . . C
C86 0.1835(3) 0.13743(16) 0.08988(17) 0.0590(9) Uani d . 1 . . C
O9 -0.0152(2) 0.02220(13) 0.05933(12) 0.0636(7) Uani d D 1 . . O
H24 0.2295 0.0091 0.5043 0.103 Uiso calc R 1 . . H
H12 0.3912 -0.1143 0.1903 0.054 Uiso calc R 1 . . H
H13 0.3508 -0.0601 0.0947 0.058 Uiso calc R 1 . . H
H15 0.0447 -0.1312 0.1051 0.050 Uiso calc R 1 . . H
H16 0.0847 -0.1863 0.2007 0.047 Uiso calc R 1 . . H
H22 0.0850 -0.1583 0.3427 0.053 Uiso calc R 1 . . H
H23 0.0456 -0.0819 0.4250 0.060 Uiso calc R 1 . . H
H25 0.3612 -0.0285 0.4332 0.054 Uiso calc R 1 . . H
H26 0.3990 -0.1042 0.3511 0.050 Uiso calc R 1 . . H
H34 -0.2140 0.0500 -0.4868 0.095 Uiso calc R 1 . . H
H32 -0.3895 0.1180 -0.3134 0.052 Uiso calc R 1 . . H
H33 -0.3474 0.0665 -0.4106 0.054 Uiso calc R 1 . . H
H35 -0.0462 0.1443 -0.4004 0.061 Uiso calc R 1 . . H
H36 -0.0880 0.1953 -0.3025 0.060 Uiso calc R 1 . . H
H42 -0.0968 0.1730 -0.1406 0.050 Uiso calc R 1 . . H
H43 -0.0576 0.0905 -0.0644 0.051 Uiso calc R 1 . . H
H45 -0.3475 0.0014 -0.0974 0.057 Uiso calc R 1 . . H
H46 -0.3855 0.0839 -0.1737 0.057 Uiso calc R 1 . . H
H51 -0.0368 0.0376 0.1774 0.065 Uiso calc R 1 . . H
H52A 0.1255 -0.0050 0.2070 0.069 Uiso calc R 1 . . H
H52B 0.0401 -0.0194 0.2622 0.069 Uiso calc R 1 . . H
H53A 0.1876 0.0918 0.2609 0.062 Uiso calc R 1 . . H
H53B 0.1968 0.0283 0.3072 0.062 Uiso calc R 1 . . H
H54 0.0438 0.0615 0.3639 0.052 Uiso calc R 1 . . H
H55A -0.0628 0.1532 0.3347 0.059 Uiso calc R 1 . . H
H55B 0.0190 0.1751 0.2802 0.059 Uiso calc R 1 . . H
H56A -0.1144 0.0568 0.2763 0.067 Uiso calc R 1 . . H
H56B -0.1271 0.1212 0.2311 0.067 Uiso calc R 1 . . H
H57A 0.2090 0.1129 0.3956 0.065 Uiso calc R 1 . . H
H57B 0.1825 0.1765 0.3521 0.065 Uiso calc R 1 . . H
H58A 0.0628 0.1411 0.4638 0.073 Uiso calc R 1 . . H
H58B 0.0366 0.2051 0.4202 0.073 Uiso calc R 1 . . H
H59A 0.2053 0.2536 0.4468 0.063 Uiso calc R 1 . . H
H59B 0.2338 0.1894 0.4891 0.063 Uiso calc R 1 . . H
H61A 0.1126 0.4118 0.5826 0.060 Uiso calc R 1 . . H
H61B 0.0575 0.4020 0.6444 0.060 Uiso calc R 1 . . H
H62A -0.0603 0.3769 0.5611 0.068 Uiso calc R 1 . . H
H62B -0.0421 0.3123 0.6055 0.068 Uiso calc R 1 . . H
H63A 0.0621 0.3365 0.4861 0.063 Uiso calc R 1 . . H
H63B -0.0235 0.2784 0.4991 0.063 Uiso calc R 1 . . H
H64 0.0973 0.2192 0.5635 0.056 Uiso calc R 1 . . H
H65A 0.2685 0.2599 0.5872 0.063 Uiso calc R 1 . . H
H65B 0.2505 0.3248 0.5436 0.063 Uiso calc R 1 . . H
H66A 0.1425 0.2994 0.6617 0.069 Uiso calc R 1 . . H
H66B 0.2303 0.3570 0.6503 0.069 Uiso calc R 1 . . H
H71 -0.0590 0.4766 -0.3138 0.071 Uiso calc R 1 . . H
H72A 0.0157 0.5326 -0.2284 0.089 Uiso calc R 1 . . H
H72B 0.1012 0.5269 -0.2847 0.089 Uiso calc R 1 . . H
H73A 0.1786 0.4955 -0.1871 0.073 Uiso calc R 1 . . H
H73B 0.1811 0.4341 -0.2363 0.073 Uiso calc R 1 . . H
H74 0.0317 0.4475 -0.1326 0.065 Uiso calc R 1 . . H
H75A 0.0371 0.3388 -0.2237 0.085 Uiso calc R 1 . . H
H75B -0.0483 0.3460 -0.1676 0.085 Uiso calc R 1 . . H
H76A -0.1232 0.3796 -0.2655 0.097 Uiso calc R 1 . . H
H76B -0.1228 0.4411 -0.2162 0.097 Uiso calc R 1 . . H
H77A 0.1964 0.4100 -0.0945 0.070 Uiso calc R 1 . . H
H77B 0.2031 0.3530 -0.1478 0.070 Uiso calc R 1 . . H
H78A 0.0498 0.3506 -0.0455 0.081 Uiso calc R 1 . . H
H78B 0.0606 0.2927 -0.0980 0.081 Uiso calc R 1 . . H
H79A 0.2142 0.3224 -0.0012 0.071 Uiso calc R 1 . . H
H79B 0.2404 0.2721 -0.0582 0.071 Uiso calc R 1 . . H
H81A 0.1194 0.1929 0.1595 0.073 Uiso calc R 1 . . H
H81B 0.0671 0.1261 0.1542 0.073 Uiso calc R 1 . . H
H82A -0.0514 0.2107 0.1242 0.070 Uiso calc R 1 . . H
H82B -0.0313 0.1586 0.0673 0.070 Uiso calc R 1 . . H
H83A 0.0677 0.2889 0.0796 0.072 Uiso calc R 1 . . H
H83B -0.0158 0.2682 0.0255 0.072 Uiso calc R 1 . . H
H84 0.1086 0.1966 -0.0227 0.060 Uiso calc R 1 . . H
H85A 0.2802 0.1762 0.0191 0.068 Uiso calc R 1 . . H
H85B 0.2607 0.2283 0.0758 0.068 Uiso calc R 1 . . H
H86A 0.1582 0.1001 0.0626 0.071 Uiso calc R 1 . . H
H86B 0.2420 0.1201 0.1170 0.071 Uiso calc R 1 . . H
H91 -0.058(3) 0.013(2) 0.0217(16) 0.095(10) Uiso d D 1 . . H
H92 0.032(3) -0.0045(19) 0.0453(19) 0.095(10) Uiso d D 1 . . H

loop_
_atom_site_aniso_label
_atom_site_aniso_U_11
_atom_site_aniso_U_22
_atom_site_aniso_U_33
_atom_site_aniso_U_12
_atom_site_aniso_U_13
_atom_site_aniso_U_23
S1 0.0533(5) 0.0350(4) 0.0401(4) 0.0042(4) -0.0068(4) 0.0002(3)
O11 0.0546(16) 0.0626(14) 0.0585(14) 0.0246(12) -0.0104(12) -0.0027(12)
O12 0.0861(18) 0.0347(11) 0.0580(13) -0.0075(11) -0.0108(13) 0.0066(10)
O14 0.0568(15) 0.0703(14) 0.0425(12) -0.0008(12) -0.0057(11) 0.0138(11)
O24 0.0632(17) 0.0840(17) 0.0585(14) 0.0019(15) 0.0008(13) -0.0266(13)
C11 0.044(2) 0.0349(15) 0.0305(15) 0.0012(14) -0.0024(13) -0.0069(13)
C12 0.0364(19) 0.0537(18) 0.0458(17) -0.0039(16) -0.0050(15) -0.0014(15)
C13 0.041(2) 0.0555(19) 0.0473(18) -0.0050(16) 0.0041(16) 0.0071(15)
C14 0.045(2) 0.0434(16) 0.0347(15) 0.0015(15) -0.0011(15) 0.0000(13)
C15 0.037(2) 0.0501(17) 0.0386(16) -0.0019(15) -0.0037(14) -0.0058(15)
C16 0.0361(18) 0.0414(16) 0.0390(16) -0.0060(15) 0.0006(14) -0.0040(13)
C21 0.041(2) 0.0408(16) 0.0315(15) 0.0015(14) -0.0032(13) 0.0014(13)
C22 0.047(2) 0.0459(17) 0.0398(16) -0.0101(16) -0.0078(15) -0.0018(14)
C23 0.039(2) 0.064(2) 0.0453(18) -0.0025(17) 0.0017(15) -0.0018(17)
C24 0.053(2) 0.0500(18) 0.0342(15) 0.0028(16) -0.0022(15) -0.0024(14)
C25 0.042(2) 0.0524(18) 0.0395(16) -0.0050(15) -0.0096(15) -0.0033(14)
C26 0.0403(19) 0.0513(17) 0.0336(14) 0.0006(16) -0.0048(14) 0.0005(13)
S2 0.0561(6) 0.0374(4) 0.0384(4) 0.0101(4) -0.0063(4) -0.0011(4)
O21 0.0538(15) 0.0675(15) 0.0480(13) 0.0297(12) -0.0044(11) 0.0026(12)
O22 0.0981(19) 0.0309(11) 0.0552(13) -0.0049(12) -0.0142(14) -0.0027(10)
O34 0.0583(16) 0.0816(17) 0.0498(13) -0.0009(13) 0.0078(12) -0.0133(12)
O44 0.0534(14) 0.0454(11) 0.0397(11) 0.0014(10) -0.0089(10) 0.0076(9)
C31 0.040(2) 0.0372(15) 0.0352(16) 0.0009(14) -0.0046(13) 0.0028(14)
C32 0.0373(19) 0.0500(18) 0.0422(16) 0.0030(15) -0.0018(14) 0.0012(14)
C33 0.046(2) 0.0480(17) 0.0421(17) 0.0001(16) -0.0059(16) -0.0027(14)
C34 0.049(2) 0.0483(17) 0.0350(15) 0.0079(16) -0.0001(16) 0.0019(14)
C35 0.039(2) 0.065(2) 0.0499(19) -0.0093(17) 0.0052(16) 0.0011(17)
C36 0.047(2) 0.0557(19) 0.0469(18) -0.0111(17) -0.0075(16) 0.0015(15)
C41 0.046(2) 0.0369(16) 0.0325(15) 0.0053(14) -0.0023(13) -0.0019(13)
C42 0.037(2) 0.0425(17) 0.0465(17) -0.0033(14) -0.0024(15) 0.0004(14)
C43 0.0358(19) 0.0506(18) 0.0409(17) 0.0014(15) -0.0062(14) -0.0009(15)
C44 0.0406(19) 0.0397(16) 0.0315(14) 0.0071(14) -0.0019(13) -0.0032(12)
C45 0.045(2) 0.0457(17) 0.0528(18) -0.0076(15) -0.0043(16) 0.0012(14)
C46 0.0405(19) 0.056(2) 0.0470(17) -0.0026(16) -0.0129(16) 0.0020(15)
N51 0.066(2) 0.0460(14) 0.0518(15) -0.0097(15) -0.0123(14) -0.0032(12)
C52 0.071(3) 0.0428(18) 0.058(2) 0.0011(18) 0.0022(19) -0.0070(16)
C53 0.046(2) 0.0519(17) 0.0564(19) 0.0085(16) 0.0006(16) 0.0069(16)
C54 0.0445(19) 0.0422(16) 0.0441(16) 0.0010(15) 0.0041(15) 0.0028(14)
C55 0.046(2) 0.0443(16) 0.0582(18) 0.0022(15) 0.0022(16) 0.0002(14)
C56 0.041(2) 0.055(2) 0.071(2) -0.0044(18) -0.0064(17) 0.0099(18)
C57 0.053(2) 0.0535(19) 0.0560(19) -0.0044(17) -0.0001(17) -0.0022(16)
C58 0.064(2) 0.060(2) 0.059(2) -0.0111(18) 0.0044(18) -0.0080(16)
C59 0.054(2) 0.0536(19) 0.0492(18) 0.0008(17) -0.0046(17) 0.0036(15)
N61 0.0531(18) 0.0459(15) 0.0498(15) -0.0001(13) -0.0034(13) 0.0020(12)
C62 0.048(2) 0.0551(19) 0.066(2) -0.0022(17) -0.0121(17) 0.0024(17)
C63 0.054(2) 0.0531(18) 0.0517(17) -0.0030(18) -0.0126(16) -0.0005(16)
C64 0.060(2) 0.0400(16) 0.0409(16) -0.0055(16) -0.0021(16) 0.0077(13)
C65 0.050(2) 0.0542(19) 0.0539(18) 0.0103(17) -0.0132(16) 0.0054(16)
C66 0.054(2) 0.060(2) 0.058(2) 0.0104(18) -0.0146(17) 0.0011(17)
N71 0.064(2) 0.0603(16) 0.0537(16) -0.0011(15) -0.0090(15) 0.0080(13)
C72 0.096(4) 0.059(2) 0.067(2) -0.008(2) 0.004(2) 0.0018(19)
C73 0.065(2) 0.0525(19) 0.065(2) -0.0159(18) -0.0055(19) 0.0050(17)
C74 0.058(2) 0.0506(19) 0.0543(19) -0.0060(17) 0.0040(17) 0.0022(16)
C75 0.056(2) 0.065(2) 0.090(3) -0.012(2) -0.003(2) 0.022(2)
C76 0.063(3) 0.079(3) 0.100(3) -0.003(2) -0.011(2) 0.014(2)
C77 0.071(3) 0.059(2) 0.0446(17) -0.0059(19) 0.0023(17) 0.0038(16)
C78 0.074(3) 0.069(2) 0.060(2) 0.005(2) 0.013(2) 0.0151(18)
C79 0.075(3) 0.059(2) 0.0444(17) -0.0036(19) 0.0034(18) 0.0025(16)
N81 0.090(2) 0.0503(16) 0.0419(15) -0.0134(16) 0.0039(15) 0.0059(13)
C82 0.063(2) 0.0523(18) 0.0596(19) 0.0058(19) 0.0120(18) 0.0031(17)
C83 0.076(3) 0.0559(19) 0.0472(18) 0.0020(19) 0.0121(18) 0.0027(15)
C84 0.061(2) 0.0453(18) 0.0428(17) -0.0014(16) 0.0031(16) -0.0034(14)
C85 0.061(2) 0.0568(19) 0.0518(18) -0.0027(19) 0.0062(17) -0.0014(16)
C86 0.054(2) 0.056(2) 0.067(2) 0.0025(18) -0.0023(19) 0.0017(17)
O9 0.0613(17) 0.0634(15) 0.0659(15) -0.0018(14) -0.0165(13) -0.0049(12)

loop_
_atom_type_symbol
_atom_type_description
_atom_type_scat_dispersion_real
_atom_type_scat_dispersion_imag
_atom_type_scat_source
C C 0.0033 0.0016 'International Tables Vol C Tables 4.2.6.8 and 6.1.1.4'
H H 0.0000 0.0000 'International Tables Vol C Tables 4.2.6.8 and 6.1.1.4'
N N 0.0061 0.0033 'International Tables Vol C Tables 4.2.6.8 and 6.1.1.4'
O O 0.0106 0.0060 'International Tables Vol C Tables 4.2.6.8 and 6.1.1.4'
S S 0.1246 0.1234 'International Tables Vol C Tables 4.2.6.8 and 6.1.1.4'

loop_
_geom_angle_atom_site_label_1
_geom_angle_atom_site_label_2
_geom_angle_atom_site_label_3
_geom_angle
_geom_angle_publ_flag
O11 S1 O12 119.08(14) no
O11 S1 C11 108.36(14) no
O11 S1 C21 107.36(14) no
O12 S1 C11 107.43(13) no
O12 S1 C21 107.89(14) no
C11 S1 C21 106.01(13) no
S1 C11 C12 119.3(2) no
S1 C11 C16 120.8(2) no
C12 C11 C16 119.9(3) no
C11 C12 C13 120.1(3) no
C12 C13 C14 121.5(3) no
C13 C14 C15 116.8(3) no
O14 C14 C13 122.2(3) no
O14 C14 C15 120.9(3) no
C14 C15 C16 122.3(3) no
C11 C16 C15 119.4(3) no
S1 C21 C22 119.6(2) no
S1 C21 C26 120.6(2) no
C22 C21 C26 119.9(3) no
C21 C22 C23 120.0(3) no
C22 C23 C24 120.4(3) no
O24 C24 C23 118.2(3) no
O24 C24 C25 123.1(3) no
C23 C24 C25 118.6(3) no
C24 C25 C26 120.7(3) no
C21 C26 C25 120.4(3) no
O21 S2 O22 117.27(15) no
O21 S2 C31 107.65(13) no
O21 S2 C41 107.82(14) no
O22 S2 C31 108.84(14) no
O22 S2 C41 108.40(13) no
C31 S2 C41 106.35(13) no
S2 C31 C32 119.0(2) no
S2 C31 C36 120.9(2) no
C32 C31 C36 120.1(3) no
C31 C32 C33 120.3(3) no
C32 C33 C34 120.2(3) no
C33 C34 C35 119.1(3) no
O34 C34 C35 117.8(3) no
O34 C34 C33 123.1(3) no
C34 C35 C36 120.8(3) no
C31 C36 C35 119.5(3) no
S2 C41 C42 121.1(2) no
S2 C41 C46 119.1(2) no
C42 C41 C46 119.8(3) no
C41 C42 C43 119.8(3) no
C42 C43 C44 121.6(3) no
C43 C44 C45 117.2(3) no
O44 C44 C43 121.6(3) no
O44 C44 C45 121.2(3) no
C44 C45 C46 121.1(3) no
C41 C46 C45 120.5(3) no
C52 N51 C56 111.5(2) no
N51 C52 C53 108.6(3) no
C52 C53 C54 113.6(3) no
C53 C54 C55 109.1(2) no
C53 C54 C57 111.0(3) no
C55 C54 C57 113.4(2) no
C54 C55 C56 112.9(2) no
N51 C56 C55 109.9(3) no
C54 C57 C58 116.5(3) no
C57 C58 C59 111.7(3) no
C58 C59 C64 115.8(3) no
C62 N61 C66 111.8(2) no
N61 C62 C63 110.4(3) no
C62 C63 C64 113.8(2) no
C59 C64 C63 112.7(2) no
C59 C64 C65 111.6(3) no
C63 C64 C65 109.2(2) no
C64 C65 C66 113.7(3) no
N61 C66 C65 110.1(2) no
C72 N71 C76 110.6(3) no
N71 C72 C73 110.5(3) no
C72 C73 C74 113.4(3) no
C73 C74 C75 107.8(3) no
C73 C74 C77 111.7(3) no
C75 C74 C77 113.1(3) no
C74 C75 C76 112.5(3) no
N71 C76 C75 111.2(3) no
C74 C77 C78 115.0(3) no
C77 C78 C79 113.4(3) no
C78 C79 C84 115.4(3) no
C82 N81 C86 113.5(2) no
N81 C82 C83 110.9(3) no
C82 C83 C84 113.2(3) no
C79 C84 C83 113.0(3) no
C79 C84 C85 112.1(3) no
C83 C84 C85 109.5(3) no
C84 C85 C86 114.0(3) no
N81 C86 C85 110.6(3) no

loop_
_geom_bond_atom_site_label_1
_geom_bond_atom_site_label_2
_geom_bond_distance
_geom_bond_publ_flag
S1 O11 1.443(2) no
S1 O12 1.441(2) no
S1 C11 1.746(3) no
S1 C21 1.755(3) no
O14 C14 1.302(3) no
O24 C24 1.331(3) no
C11 C12 1.398(4) no
C11 C16 1.380(4) no
C12 C13 1.371(4) no
C13 C14 1.402(4) no
C14 C15 1.402(4) no
C15 C16 1.379(4) no
C21 C22 1.382(4) no
C21 C26 1.378(4) no
C22 C23 1.379(4) no
C23 C24 1.397(4) no
C24 C25 1.388(4) no
C25 C26 1.370(4) no
S2 O21 1.451(2) no
S2 O22 1.438(2) no
S2 C31 1.758(3) no
S2 C41 1.747(3) no
O34 C34 1.334(3) no
O44 C44 1.313(3) no
C31 C32 1.380(4) no
C31 C36 1.377(4) no
C32 C33 1.372(4) no
C33 C34 1.386(4) no
C34 C35 1.383(4) no
C35 C36 1.380(4) no
C41 C42 1.384(4) no
C41 C46 1.381(4) no
C42 C43 1.377(4) no
C43 C44 1.406(4) no
C44 C45 1.400(4) no
C45 C46 1.378(4) no
N51 C52 1.453(4) no
N51 C56 1.471(4) no
C52 C53 1.503(4) no
C53 C54 1.525(4) no
C54 C55 1.522(4) no
C54 C57 1.526(4) no
C55 C56 1.514(4) no
C57 C58 1.516(4) no
C58 C59 1.520(4) no
C59 C64 1.532(4) no
N61 C62 1.492(4) no
N61 C66 1.491(4) no
C62 C63 1.503(4) no
C63 C64 1.516(4) no
C64 C65 1.511(4) no
C65 C66 1.503(4) no
N71 C72 1.472(4) no
N71 C76 1.474(4) no
C72 C73 1.476(5) no
C73 C74 1.524(4) no
C74 C77 1.508(4) no
C74 C75 1.522(4) no
C75 C76 1.480(5) no
C77 C78 1.526(4) no
C78 C79 1.505(5) no
C79 C84 1.506(4) no
N81 C82 1.477(4) no
N81 C86 1.476(4) no
C82 C83 1.514(4) no
C83 C84 1.516(4) no
C84 C85 1.532(4) no
C85 C86 1.495(4) no

loop_
_geom_hbond_atom_site_label_D
_geom_hbond_atom_site_label_H
_geom_hbond_atom_site_label_A
_geom_hbond_site_symmetry_A
_geom_hbond_distance_DH
_geom_hbond_distance_HA
_geom_hbond_distance_DA
_geom_hbond_angle_DHA
_geom_hbond_publ_flag
O9 H91 O44 . .95 1.87(4) 2.790(3) 162(3) no
O9 H92 O14 . .83 1.96(4) 2.766(3) 163(4) no
O24 H24 O14 2 .82 1.69 2.499(3) 167 no
O34 H34 O44 2_454 .82 1.82 2.629(3) 169 no
N51 H51 O9 . .90 2.47 3.148(3) 133 no
N61 H61A O44 4 .90 1.91 2.810(3) 175 no
N61 H61B N71 1_556 .90 1.91 2.809(3) 173 no
N81 H81B N51 . .90 1.85 2.742(4) 172 no
N81 H81A O21 3 .90 2.32 3.148(3) 153 no
N81 H81A O22 3 .90 2.56 3.337(4) 145 no
C12 H12 O11 . .93 2.60 2.943(4) 102 no
C13 H13 O24 2_554 .93 2.58 3.205(4) 125 no
C26 H26 O11 . .93 2.55 2.917(4) 104 no
C32 H32 O21 . .93 2.58 2.934(3) 103 no
C33 H33 O9 2_454 .93 2.49 3.397(4) 164 yes
C56 H56B O12 4 .97 2.59 3.432(4) 146 no

loop_
_geom_torsion_atom_site_label_1
_geom_torsion_atom_site_label_2
_geom_torsion_atom_site_label_3
_geom_torsion_atom_site_label_4
_geom_torsion
_geom_torsion_publ_flag
O12 S1 C11 C16 26.2(3) no
O11 S1 C11 C16 156.1(2) no
C21 S1 C11 C16 -89.0(2) no
O12 S1 C11 C12 -155.2(2) no
O11 S1 C11 C12 -25.3(3) no
C21 S1 C11 C12 89.6(2) no
C16 C11 C12 C13 -1.2(4) no
S1 C11 C12 C13 -179.8(2) no
C11 C12 C13 C14 1.3(5) no
C12 C13 C14 O14 179.8(3) no
C12 C13 C14 C15 -1.2(4) no
O14 C14 C15 C16 -180.0(3) no
C13 C14 C15 C16 1.0(4) no
C14 C15 C16 C11 -.9(4) no
C12 C11 C16 C15 1.0(4) no
S1 C11 C16 C15 179.6(2) no
O12 S1 C21 C26 146.6(2) no
O11 S1 C21 C26 17.1(3) no
C11 S1 C21 C26 -98.5(2) no
O12 S1 C21 C22 -33.0(3) no
O11 S1 C21 C22 -162.5(2) no
C11 S1 C21 C22 81.9(3) no
C26 C21 C22 C23 -.5(4) no
S1 C21 C22 C23 179.1(2) no
C21 C22 C23 C24 -.4(4) no
C22 C23 C24 O24 -178.5(3) no
C22 C23 C24 C25 1.1(4) no
O24 C24 C25 C26 178.6(3) no
C23 C24 C25 C26 -.9(4) no
C24 C25 C26 C21 .0(4) no
C22 C21 C26 C25 .7(4) no
S1 C21 C26 C25 -178.9(2) no
O22 S2 C31 C36 27.0(3) no
O21 S2 C31 C36 155.1(2) no
C41 S2 C31 C36 -89.6(3) no
O22 S2 C31 C32 -154.8(2) no
O21 S2 C31 C32 -26.8(3) no
C41 S2 C31 C32 88.6(2) no
C36 C31 C32 C33 -.1(4) no
S2 C31 C32 C33 -178.3(2) no
C31 C32 C33 C34 -.1(4) no
C32 C33 C34 O34 180.0(3) no
C32 C33 C34 C35 .2(5) no
O34 C34 C35 C36 -179.7(3) no
C33 C34 C35 C36 .1(5) no
C32 C31 C36 C35 .4(4) no
S2 C31 C36 C35 178.5(2) no
C34 C35 C36 C31 -.4(5) no
O22 S2 C41 C46 160.2(2) no
O21 S2 C41 C46 32.3(3) no
C31 S2 C41 C46 -82.9(3) no
O22 S2 C41 C42 -20.8(3) no
O21 S2 C41 C42 -148.7(2) no
C31 S2 C41 C42 96.1(3) no
C46 C41 C42 C43 -.1(4) no
S2 C41 C42 C43 -179.1(2) no
C41 C42 C43 C44 .9(4) no
C42 C43 C44 O44 176.2(3) no
C42 C43 C44 C45 -1.8(4) no
O44 C44 C45 C46 -176.1(3) no
C43 C44 C45 C46 1.9(4) no
C44 C45 C46 C41 -1.2(5) no
C42 C41 C46 C45 .2(4) no
S2 C41 C46 C45 179.2(2) no
C56 N51 C52 C53 -62.4(3) no
N51 C52 C53 C54 57.7(4) no
C52 C53 C54 C55 -50.8(3) no
C52 C53 C54 C57 -176.5(3) no
C53 C54 C55 C56 48.7(3) no
C57 C54 C55 C56 173.1(3) no
C52 N51 C56 C55 61.4(3) no
C54 C55 C56 N51 -54.5(3) no
C55 C54 C57 C58 62.9(4) no
C53 C54 C57 C58 -173.9(3) no
C54 C57 C58 C59 179.8(3) no
C57 C58 C59 C64 -178.5(3) no
C66 N61 C62 C63 -56.6(3) no
N61 C62 C63 C64 54.5(3) no
C62 C63 C64 C65 -51.5(4) no
C62 C63 C64 C59 -176.1(3) no
C58 C59 C64 C65 176.8(3) no
C58 C59 C64 C63 -59.9(4) no
C63 C64 C65 C66 52.1(3) no
C59 C64 C65 C66 177.4(2) no
C62 N61 C66 C65 57.1(3) no
C64 C65 C66 N61 -55.7(4) no
C76 N71 C72 C73 58.0(4) no
N71 C72 C73 C74 -56.9(4) no
C72 C73 C74 C77 177.8(3) no
C72 C73 C74 C75 53.0(4) no
C77 C74 C75 C76 -176.5(3) no
C73 C74 C75 C76 -52.5(4) no
C72 N71 C76 C75 -58.5(4) no
C74 C75 C76 N71 57.0(4) no
C75 C74 C77 C78 -53.1(4) no
C73 C74 C77 C78 -174.9(3) no
C74 C77 C78 C79 -178.0(3) no
C77 C78 C79 C84 -170.6(3) no
C86 N81 C82 C83 -55.6(3) no
N81 C82 C83 C84 53.4(4) no
C78 C79 C84 C83 -57.1(4) no
C78 C79 C84 C85 178.5(3) no
C82 C83 C84 C79 -176.5(3) no
C82 C83 C84 C85 -50.7(4) no
C79 C84 C85 C86 177.6(3) no
C83 C84 C85 C86 51.3(4) no
C82 N81 C86 C85 55.6(4) no
C84 C85 C86 N81 -53.6(4) no

loop_
_cod_related_entry_id
_cod_related_entry_database
_cod_related_entry_code
1 ChemSpider 30652135
